data_1508335
loop_
_publ_author_name
'Wang, Lu'
'Shao, Yushang'
'Liu, Yuanhong'

_publ_section_title
;
 Nucleophilic addition of grignard reagents to 3-acylindoles:
 stereoselective synthesis of highly substituted indoline scaffolds.
;
_journal_issue 15
_journal_name_full 'Organic letters'
_journal_page_first 3978
_journal_page_last 3981
_journal_paper_doi 10.1021/ol301750b
_journal_volume 14
_journal_year 2012
_chemical_formula_sum 'C30 H25 N O2'
_chemical_formula_weight 431.51
_chemical_name_systematic
; 
 ? 
;
_space_group_IT_number 2
_symmetry_cell_setting triclinic
_symmetry_space_group_name_Hall '-P 1'
_symmetry_space_group_name_H-M 'P -1'
_atom_sites_solution_hydrogens geom
_atom_sites_solution_primary direct
_atom_sites_solution_secondary difmap
_audit_creation_method SHELXL-97
_cell_angle_alpha 71.896(2)
_cell_angle_beta 82.514(2)
_cell_angle_gamma 86.686(2)
_cell_formula_units_Z 2
_cell_length_a 9.5516(10)
_cell_length_b 9.6932(10)
_cell_length_c 13.1354(13)
_cell_measurement_reflns_used 2177
_cell_measurement_temperature 293(2)
_cell_measurement_theta_max 48.884
_cell_measurement_theta_min 4.422
_cell_volume 1145.9(2)
_computing_cell_refinement 'Bruker SMART'
_computing_data_collection 'Bruker SMART'
_computing_data_reduction 'Bruker SHELXTL'
_computing_molecular_graphics 'Bruker SHELXTL'
_computing_publication_material 'Bruker SHELXTL'
_computing_structure_refinement 'SHELXL-97 (Sheldrick, 1997)'
_computing_structure_solution 'SHELXS-97 (Sheldrick, 1990)'
_diffrn_ambient_temperature 293(2)
_diffrn_measured_fraction_theta_full 0.995
_diffrn_measured_fraction_theta_max 0.995
_diffrn_measurement_device_type 'CCD area detector'
_diffrn_measurement_method 'phi and omega scans'
_diffrn_radiation_monochromator graphite
_diffrn_radiation_source 'fine-focus sealed tube'
_diffrn_radiation_type MoK\a
_diffrn_radiation_wavelength 0.71073
_diffrn_reflns_av_R_equivalents 0.0253
_diffrn_reflns_av_sigmaI/netI 0.0428
_diffrn_reflns_limit_h_max 10
_diffrn_reflns_limit_h_min -11
_diffrn_reflns_limit_k_max 11
_diffrn_reflns_limit_k_min -11
_diffrn_reflns_limit_l_max 16
_diffrn_reflns_limit_l_min -15
_diffrn_reflns_number 6990
_diffrn_reflns_theta_full 26.00
_diffrn_reflns_theta_max 26.00
_diffrn_reflns_theta_min 2.15
_exptl_absorpt_coefficient_mu 0.078
_exptl_absorpt_correction_T_max 1.0000
_exptl_absorpt_correction_T_min 0.0897
_exptl_absorpt_correction_type empirical
_exptl_absorpt_process_details sadabs
_exptl_crystal_colour green
_exptl_crystal_density_diffrn 1.251
_exptl_crystal_density_method 'not measured'
_exptl_crystal_description prismatic
_exptl_crystal_F_000 456
_exptl_crystal_size_max 0.211
_exptl_crystal_size_mid 0.167
_exptl_crystal_size_min 0.145
_refine_diff_density_max 0.294
_refine_diff_density_min -0.189
_refine_diff_density_rms 0.051
_refine_ls_extinction_method none
_refine_ls_goodness_of_fit_ref 1.034
_refine_ls_hydrogen_treatment constr
_refine_ls_matrix_type full
_refine_ls_number_parameters 300
_refine_ls_number_reflns 4479
_refine_ls_number_restraints 0
_refine_ls_restrained_S_all 1.034
_refine_ls_R_factor_all 0.0775
_refine_ls_R_factor_gt 0.0613
_refine_ls_shift/su_max 0.001
_refine_ls_shift/su_mean 0.000
_refine_ls_structure_factor_coef Fsqd
_refine_ls_weighting_details 'calc w=1/[\s^2^(Fo^2^)+(0.0886P)^2^+0.2436P] where P=(Fo^2^+2Fc^2^)/3'
_refine_ls_weighting_scheme calc
_refine_ls_wR_factor_gt 0.1585
_refine_ls_wR_factor_ref 0.1716
_reflns_number_gt 3460
_reflns_number_total 4479
_reflns_threshold_expression >2sigma(I)
_cod_data_source_file ol301750b_si_005.cif
_cod_data_source_block cd21288
_cod_depositor_comments
;
The following automatic conversions were performed:

'_symmetry_cell_setting' value 'Triclinic' changed to 'triclinic'
according to /home/saulius/struct/CIF-dictionaries/cif_core.dic
dictionary named 'cif_core.dic' version 2.4.2 from 2011-04-26.

Automatic conversion script
Id: cif_fix_values 1891 2012-01-12 08:04:46Z andrius 
;
_cod_original_sg_symbol_H-M P-1
_cod_database_code 1508335

loop_
_symmetry_equiv_pos_as_xyz
'x, y, z'
'-x, -y, -z'

loop_
_atom_site_label
_atom_site_type_symbol
_atom_site_fract_x
_atom_site_fract_y
_atom_site_fract_z
_atom_site_U_iso_or_equiv
_atom_site_adp_type
_atom_site_occupancy
_atom_site_symmetry_multiplicity
_atom_site_calc_flag
_atom_site_refinement_flags
N1 N 0.2795(2) 0.6460(2) 0.88193(15) 0.0567(5) Uani 1 1 d .
O1 O 0.38821(15) 0.48887(16) 0.61086(11) 0.0539(4) Uani 1 1 d .
O2 O 0.60189(17) 0.62053(19) 0.86419(12) 0.0645(4) Uani 1 1 d .
C1 C 0.2827(2) 0.7538(2) 0.78538(18) 0.0508(5) Uani 1 1 d .
C2 C 0.2109(3) 0.8867(3) 0.7630(2) 0.0657(6) Uani 1 1 d .
H2 H 0.1511 0.9115 0.8166 0.079 Uiso 1 1 calc R
C3 C 0.2305(3) 0.9808(3) 0.6596(3) 0.0741(7) Uani 1 1 d .
H3 H 0.1841 1.0707 0.6441 0.089 Uiso 1 1 calc R
C4 C 0.3163(3) 0.9456(3) 0.5788(2) 0.0688(7) Uani 1 1 d .
H4 H 0.3264 1.0105 0.5093 0.083 Uiso 1 1 calc R
C5 C 0.3891(2) 0.8113(2) 0.60132(18) 0.0554(5) Uani 1 1 d .
H5 H 0.4484 0.7870 0.5472 0.066 Uiso 1 1 calc R
C6 C 0.3716(2) 0.7163(2) 0.70426(16) 0.0461(5) Uani 1 1 d .
C7 C 0.44127(19) 0.5697(2) 0.75590(15) 0.0419(4) Uani 1 1 d .
C8 C 0.3440(2) 0.5121(2) 0.86621(16) 0.0464(5) Uani 1 1 d .
H8 H 0.4027 0.4661 0.9239 0.056 Uiso 1 1 calc R
C9 C 0.2336(2) 0.4055(2) 0.86474(16) 0.0461(5) Uani 1 1 d .
C10 C 0.2377(3) 0.2626(3) 0.9286(2) 0.0645(6) Uani 1 1 d .
H10 H 0.3056 0.2318 0.9760 0.077 Uiso 1 1 calc R
C11 C 0.1416(3) 0.1649(3) 0.9227(3) 0.0790(8) Uani 1 1 d .
H11 H 0.1461 0.0688 0.9659 0.095 Uiso 1 1 calc R
C12 C 0.0406(3) 0.2074(3) 0.8544(2) 0.0706(7) Uani 1 1 d .
H12 H -0.0221 0.1404 0.8496 0.085 Uiso 1 1 calc R
C13 C 0.0320(2) 0.3507(3) 0.7925(2) 0.0639(6) Uani 1 1 d .
H13 H -0.0384 0.3814 0.7473 0.077 Uiso 1 1 calc R
C14 C 0.1276(2) 0.4481(2) 0.79757(18) 0.0549(5) Uani 1 1 d .
H14 H 0.1213 0.5445 0.7553 0.066 Uiso 1 1 calc R
C15 C 0.1756(3) 0.6392(3) 0.9728(2) 0.0698(7) Uani 1 1 d .
H15A H 0.0834 0.6317 0.9536 0.105 Uiso 1 1 calc R
H15B H 0.1794 0.7255 0.9934 0.105 Uiso 1 1 calc R
H15C H 0.1947 0.5558 1.0320 0.105 Uiso 1 1 calc R
C16 C 0.44508(19) 0.4601(2) 0.69193(15) 0.0416(4) Uani 1 1 d .
C17 C 0.51326(19) 0.3140(2) 0.73687(16) 0.0460(5) Uani 1 1 d .
C18 C 0.5854(2) 0.2758(3) 0.8265(2) 0.0641(6) Uani 1 1 d .
H18 H 0.5984 0.3446 0.8602 0.077 Uiso 1 1 calc R
C19 C 0.6384(3) 0.1367(3) 0.8663(3) 0.0797(8) Uani 1 1 d .
H19 H 0.6853 0.1116 0.9275 0.096 Uiso 1 1 calc R
C20 C 0.6220(3) 0.0353(3) 0.8157(3) 0.0827(8) Uani 1 1 d .
H20 H 0.6596 -0.0580 0.8417 0.099 Uiso 1 1 calc R
C21 C 0.5509(3) 0.0711(3) 0.7277(3) 0.0858(9) Uani 1 1 d .
H21 H 0.5389 0.0017 0.6942 0.103 Uiso 1 1 calc R
C22 C 0.4966(3) 0.2093(3) 0.6878(2) 0.0646(6) Uani 1 1 d .
H22 H 0.4483 0.2327 0.6274 0.078 Uiso 1 1 calc R
C23 C 0.5884(2) 0.6113(2) 0.77633(16) 0.0460(5) Uani 1 1 d .
C24 C 0.7078(2) 0.6506(2) 0.68757(16) 0.0453(5) Uani 1 1 d .
C25 C 0.8217(2) 0.7219(2) 0.70501(19) 0.0575(6) Uani 1 1 d .
H25 H 0.8177 0.7466 0.7683 0.069 Uiso 1 1 calc R
C26 C 0.9389(2) 0.7560(3) 0.6302(2) 0.0637(6) Uani 1 1 d .
H26 H 1.0121 0.8048 0.6435 0.076 Uiso 1 1 calc R
C27 C 0.9512(2) 0.7199(2) 0.53551(19) 0.0558(5) Uani 1 1 d .
C28 C 0.8384(2) 0.6499(2) 0.51794(18) 0.0545(5) Uani 1 1 d .
H28 H 0.8433 0.6243 0.4549 0.065 Uiso 1 1 calc R
C29 C 0.7191(2) 0.6172(2) 0.59146(17) 0.0505(5) Uani 1 1 d .
H29 H 0.6446 0.5719 0.5764 0.061 Uiso 1 1 calc R
C30 C 1.0819(3) 0.7554(3) 0.4557(2) 0.0801(8) Uani 1 1 d .
H30A H 1.0735 0.7189 0.3967 0.120 Uiso 1 1 calc R
H30B H 1.1628 0.7112 0.4905 0.120 Uiso 1 1 calc R
H30C H 1.0927 0.8587 0.4291 0.120 Uiso 1 1 calc R

loop_
_atom_site_aniso_label
_atom_site_aniso_U_11
_atom_site_aniso_U_22
_atom_site_aniso_U_33
_atom_site_aniso_U_23
_atom_site_aniso_U_13
_atom_site_aniso_U_12
N1 0.0696(11) 0.0464(11) 0.0549(11) -0.0208(9) 0.0002(9) 0.0041(8)
O1 0.0584(8) 0.0599(10) 0.0497(8) -0.0215(7) -0.0167(7) -0.0013(7)
O2 0.0746(10) 0.0749(11) 0.0526(9) -0.0267(8) -0.0173(7) -0.0102(8)
C1 0.0542(11) 0.0384(11) 0.0629(13) -0.0184(10) -0.0103(10) -0.0015(8)
C2 0.0634(14) 0.0437(13) 0.0949(19) -0.0271(13) -0.0155(13) 0.0057(10)
C3 0.0676(15) 0.0380(13) 0.113(2) -0.0127(14) -0.0269(15) 0.0051(10)
C4 0.0710(15) 0.0423(13) 0.0806(17) 0.0087(12) -0.0291(14) -0.0095(11)
C5 0.0550(12) 0.0479(13) 0.0581(13) -0.0047(10) -0.0133(10) -0.0091(9)
C6 0.0504(11) 0.0356(10) 0.0526(11) -0.0105(9) -0.0141(9) -0.0018(8)
C7 0.0473(10) 0.0360(10) 0.0430(10) -0.0116(8) -0.0097(8) 0.0011(8)
C8 0.0573(12) 0.0409(11) 0.0418(10) -0.0134(9) -0.0094(9) 0.0036(8)
C9 0.0513(11) 0.0417(11) 0.0430(10) -0.0123(9) -0.0003(8) 0.0021(8)
C10 0.0637(14) 0.0471(13) 0.0706(15) -0.0018(11) -0.0051(11) 0.0002(10)
C11 0.0760(17) 0.0428(14) 0.104(2) -0.0079(14) 0.0050(16) -0.0055(12)
C12 0.0602(14) 0.0617(16) 0.0944(19) -0.0355(15) 0.0093(13) -0.0139(11)
C13 0.0548(13) 0.0773(18) 0.0647(14) -0.0295(13) -0.0047(11) -0.0041(11)
C14 0.0565(12) 0.0497(13) 0.0552(12) -0.0111(10) -0.0074(10) -0.0009(9)
C15 0.0727(16) 0.0753(17) 0.0674(15) -0.0350(14) 0.0003(12) 0.0032(12)
C16 0.0399(9) 0.0441(11) 0.0438(10) -0.0167(9) -0.0050(8) -0.0052(8)
C17 0.0435(10) 0.0433(11) 0.0533(11) -0.0183(9) -0.0037(8) -0.0028(8)
C18 0.0703(14) 0.0485(13) 0.0843(17) -0.0291(12) -0.0316(13) 0.0102(10)
C19 0.0862(18) 0.0587(16) 0.100(2) -0.0243(15) -0.0424(16) 0.0195(13)
C20 0.0940(19) 0.0476(15) 0.111(2) -0.0265(15) -0.0283(17) 0.0172(13)
C21 0.117(2) 0.0511(16) 0.103(2) -0.0395(16) -0.0289(18) 0.0085(14)
C22 0.0804(16) 0.0537(14) 0.0688(15) -0.0287(12) -0.0180(12) 0.0017(11)
C23 0.0579(12) 0.0376(11) 0.0473(11) -0.0158(9) -0.0182(9) 0.0038(8)
C24 0.0469(10) 0.0376(11) 0.0535(12) -0.0129(9) -0.0176(9) 0.0039(8)
C25 0.0602(13) 0.0557(14) 0.0651(14) -0.0250(11) -0.0214(11) -0.0026(10)
C26 0.0527(12) 0.0611(15) 0.0806(16) -0.0196(13) -0.0203(12) -0.0113(10)
C27 0.0467(11) 0.0486(13) 0.0695(14) -0.0115(11) -0.0146(10) 0.0003(9)
C28 0.0549(12) 0.0548(13) 0.0558(12) -0.0178(10) -0.0102(10) -0.0045(9)
C29 0.0483(11) 0.0508(13) 0.0559(12) -0.0176(10) -0.0130(9) -0.0068(9)
C30 0.0565(14) 0.093(2) 0.0892(19) -0.0257(16) -0.0033(13) -0.0150(13)

loop_
_atom_type_symbol
_atom_type_description
_atom_type_scat_dispersion_real
_atom_type_scat_dispersion_imag
_atom_type_scat_source
C C 0.0033 0.0016 'International Tables Vol C Tables 4.2.6.8 and 6.1.1.4'
H H 0.0000 0.0000 'International Tables Vol C Tables 4.2.6.8 and 6.1.1.4'
N N 0.0061 0.0033 'International Tables Vol C Tables 4.2.6.8 and 6.1.1.4'
O O 0.0106 0.0060 'International Tables Vol C Tables 4.2.6.8 and 6.1.1.4'

loop_
_geom_angle_atom_site_label_1
_geom_angle_atom_site_label_2
_geom_angle_atom_site_label_3
_geom_angle
C1 N1 C15 123.74(19)
C1 N1 C8 110.40(16)
C15 N1 C8 120.05(19)
N1 C1 C2 127.9(2)
N1 C1 C6 111.47(18)
C2 C1 C6 120.6(2)
C3 C2 C1 118.5(2)
C3 C2 H2 120.8
C1 C2 H2 120.8
C4 C3 C2 121.8(2)
C4 C3 H3 119.1
C2 C3 H3 119.1
C3 C4 C5 119.8(2)
C3 C4 H4 120.1
C5 C4 H4 120.1
C6 C5 C4 119.2(2)
C6 C5 H5 120.4
C4 C5 H5 120.4
C5 C6 C1 120.10(19)
C5 C6 C7 131.98(19)
C1 C6 C7 107.77(17)
C6 C7 C16 115.06(15)
C6 C7 C23 103.50(15)
C16 C7 C23 115.44(15)
C6 C7 C8 101.96(15)
C16 C7 C8 109.92(15)
C23 C7 C8 109.99(15)
N1 C8 C9 112.05(16)
N1 C8 C7 102.64(16)
C9 C8 C7 113.54(15)
N1 C8 H8 109.5
C9 C8 H8 109.5
C7 C8 H8 109.5
C10 C9 C14 117.9(2)
C10 C9 C8 120.89(19)
C14 C9 C8 121.17(19)
C9 C10 C11 120.5(2)
C9 C10 H10 119.7
C11 C10 H10 119.7
C12 C11 C10 120.9(3)
C12 C11 H11 119.5
C10 C11 H11 119.5
C11 C12 C13 119.4(2)
C11 C12 H12 120.3
C13 C12 H12 120.3
C14 C13 C12 120.0(2)
C14 C13 H13 120.0
C12 C13 H13 120.0
C13 C14 C9 121.3(2)
C13 C14 H14 119.4
C9 C14 H14 119.4
N1 C15 H15A 109.5
N1 C15 H15B 109.5
H15A C15 H15B 109.5
N1 C15 H15C 109.5
H15A C15 H15C 109.5
H15B C15 H15C 109.5
O1 C16 C17 121.07(16)
O1 C16 C7 120.58(17)
C17 C16 C7 118.24(16)
C18 C17 C22 118.3(2)
C18 C17 C16 124.21(17)
C22 C17 C16 117.42(19)
C19 C18 C17 120.7(2)
C19 C18 H18 119.6
C17 C18 H18 119.6
C20 C19 C18 120.0(2)
C20 C19 H19 120.0
C18 C19 H19 120.0
C21 C20 C19 120.0(2)
C21 C20 H20 120.0
C19 C20 H20 120.0
C20 C21 C22 120.4(2)
C20 C21 H21 119.8
C22 C21 H21 119.8
C21 C22 C17 120.5(2)
C21 C22 H22 119.7
C17 C22 H22 119.7
O2 C23 C24 119.91(18)
O2 C23 C7 118.62(19)
C24 C23 C7 121.30(16)
C29 C24 C25 117.0(2)
C29 C24 C23 125.94(17)
C25 C24 C23 117.00(18)
C26 C25 C24 121.1(2)
C26 C25 H25 119.5
C24 C25 H25 119.5
C25 C26 C27 121.8(2)
C25 C26 H26 119.1
C27 C26 H26 119.1
C26 C27 C28 117.1(2)
C26 C27 C30 121.0(2)
C28 C27 C30 121.9(2)
C29 C28 C27 121.7(2)
C29 C28 H28 119.2
C27 C28 H28 119.2
C28 C29 C24 121.28(19)
C28 C29 H29 119.4
C24 C29 H29 119.4
C27 C30 H30A 109.5
C27 C30 H30B 109.5
H30A C30 H30B 109.5
C27 C30 H30C 109.5
H30A C30 H30C 109.5
H30B C30 H30C 109.5

loop_
_geom_bond_atom_site_label_1
_geom_bond_atom_site_label_2
_geom_bond_distance
N1 C1 1.368(3)
N1 C15 1.436(3)
N1 C8 1.466(2)
O1 C16 1.206(2)
O2 C23 1.208(2)
C1 C2 1.389(3)
C1 C6 1.400(3)
C2 C3 1.377(4)
C2 H2 0.9300
C3 C4 1.371(4)
C3 H3 0.9300
C4 C5 1.406(3)
C4 H4 0.9300
C5 C6 1.375(3)
C5 H5 0.9300
C6 C7 1.527(3)
C7 C16 1.542(2)
C7 C23 1.563(3)
C7 C8 1.575(3)
C8 C9 1.525(3)
C8 H8 0.9800
C9 C10 1.379(3)
C9 C14 1.390(3)
C10 C11 1.382(4)
C10 H10 0.9300
C11 C12 1.363(4)
C11 H11 0.9300
C12 C13 1.378(4)
C12 H12 0.9300
C13 C14 1.373(3)
C13 H13 0.9300
C14 H14 0.9300
C15 H15A 0.9600
C15 H15B 0.9600
C15 H15C 0.9600
C16 C17 1.501(3)
C17 C18 1.381(3)
C17 C22 1.387(3)
C18 C19 1.378(3)
C18 H18 0.9300
C19 C20 1.373(4)
C19 H19 0.9300
C20 C21 1.359(4)
C20 H20 0.9300
C21 C22 1.375(4)
C21 H21 0.9300
C22 H22 0.9300
C23 C24 1.494(3)
C24 C29 1.387(3)
C24 C25 1.401(3)
C25 C26 1.372(3)
C25 H25 0.9300
C26 C27 1.383(3)
C26 H26 0.9300
C27 C28 1.386(3)
C27 C30 1.503(3)
C28 C29 1.377(3)
C28 H28 0.9300
C29 H29 0.9300
C30 H30A 0.9600
C30 H30B 0.9600
C30 H30C 0.9600

loop_
_geom_torsion_atom_site_label_1
_geom_torsion_atom_site_label_2
_geom_torsion_atom_site_label_3
_geom_torsion_atom_site_label_4
_geom_torsion
C15 N1 C1 C2 14.4(3)
C8 N1 C1 C2 167.4(2)
C15 N1 C1 C6 -165.68(19)
C8 N1 C1 C6 -12.7(2)
N1 C1 C2 C3 179.3(2)
C6 C1 C2 C3 -0.6(3)
C1 C2 C3 C4 1.1(4)
C2 C3 C4 C5 -1.2(4)
C3 C4 C5 C6 0.7(3)
C4 C5 C6 C1 -0.3(3)
C4 C5 C6 C7 -175.32(19)
N1 C1 C6 C5 -179.73(18)
C2 C1 C6 C5 0.2(3)
N1 C1 C6 C7 -3.6(2)
C2 C1 C6 C7 176.35(19)
C5 C6 C7 C16 -48.9(3)
C1 C6 C7 C16 135.56(17)
C5 C6 C7 C23 78.0(2)
C1 C6 C7 C23 -97.56(18)
C5 C6 C7 C8 -167.8(2)
C1 C6 C7 C8 16.65(19)
C1 N1 C8 C9 -99.7(2)
C15 N1 C8 C9 54.4(3)
C1 N1 C8 C7 22.5(2)
C15 N1 C8 C7 176.59(18)
C6 C7 C8 N1 -22.77(18)
C16 C7 C8 N1 -145.27(16)
C23 C7 C8 N1 86.56(18)
C6 C7 C8 C9 98.39(17)
C16 C7 C8 C9 -24.1(2)
C23 C7 C8 C9 -152.28(16)
N1 C8 C9 C10 -129.5(2)
C7 C8 C9 C10 114.8(2)
N1 C8 C9 C14 51.8(2)
C7 C8 C9 C14 -63.9(2)
C14 C9 C10 C11 2.1(3)
C8 C9 C10 C11 -176.6(2)
C9 C10 C11 C12 -0.4(4)
C10 C11 C12 C13 -1.6(4)
C11 C12 C13 C14 2.0(4)
C12 C13 C14 C9 -0.3(3)
C10 C9 C14 C13 -1.7(3)
C8 C9 C14 C13 176.97(19)
C6 C7 C16 O1 -4.4(3)
C23 C7 C16 O1 -124.92(19)
C8 C7 C16 O1 110.0(2)
C6 C7 C16 C17 179.35(16)
C23 C7 C16 C17 58.8(2)
C8 C7 C16 C17 -66.3(2)
O1 C16 C17 C18 177.1(2)
C7 C16 C17 C18 -6.7(3)
O1 C16 C17 C22 -6.0(3)
C7 C16 C17 C22 170.19(19)
C22 C17 C18 C19 -0.5(4)
C16 C17 C18 C19 176.4(2)
C17 C18 C19 C20 1.2(4)
C18 C19 C20 C21 -1.4(5)
C19 C20 C21 C22 0.9(5)
C20 C21 C22 C17 -0.2(5)
C18 C17 C22 C21 0.0(4)
C16 C17 C22 C21 -177.1(2)
C6 C7 C23 O2 95.4(2)
C16 C7 C23 O2 -137.96(19)
C8 C7 C23 O2 -12.9(2)
C6 C7 C23 C24 -79.9(2)
C16 C7 C23 C24 46.8(2)
C8 C7 C23 C24 171.83(16)
O2 C23 C24 C29 165.5(2)
C7 C23 C24 C29 -19.2(3)
O2 C23 C24 C25 -11.5(3)
C7 C23 C24 C25 163.75(18)
C29 C24 C25 C26 -0.4(3)
C23 C24 C25 C26 176.89(19)
C24 C25 C26 C27 -1.0(4)
C25 C26 C27 C28 1.3(3)
C25 C26 C27 C30 -178.7(2)
C26 C27 C28 C29 -0.2(3)
C30 C27 C28 C29 179.8(2)
C27 C28 C29 C24 -1.3(3)
C25 C24 C29 C28 1.5(3)
C23 C24 C29 C28 -175.50(19)
